data_7104154
loop_
_publ_author_name
'Ako, Ayuk M'
'Mereacre, Valeriu'
'Cl\'erac, Rodolphe'
'Wernsdorfer, Wolfgang'
'Hewitt, Ian J'
'Anson, Christopher E'
'Powell, Annie K'

_publ_section_title
;
 A [Mn18Dy] SMM resulting from the targeted replacement of the central
 MnII in the S = 83/2 [Mn19]-aggregate with DyIII.
;
_journal_issue 5
_journal_name_full 'Chemical communications (Cambridge, England)'
_journal_page_first 544
_journal_page_last 546
_journal_paper_doi 10.1039/b814614d
_journal_volume 34
_journal_year 2009
_chemical_formula_sum 'C139 H244 Cl9.5 Dy Mn18 N4.5 O75'
_chemical_formula_weight 4666.58
_chemical_name_systematic
;
?
;
_space_group_IT_number 148
_symmetry_cell_setting trigonal
_symmetry_space_group_name_Hall '-R 3'
_symmetry_space_group_name_H-M 'R -3 :H'
_atom_sites_solution_hydrogens geom
_atom_sites_solution_primary direct
_atom_sites_solution_secondary difmap
_audit_creation_method SHELXL-97
_cell_angle_alpha 90.00
_cell_angle_beta 90.00
_cell_angle_gamma 120.00
_cell_formula_units_Z 3
_cell_length_a 20.1038(10)
_cell_length_b 20.1038(10)
_cell_length_c 39.313(2)
_cell_measurement_reflns_used 4845
_cell_measurement_temperature 100(2)
_cell_measurement_theta_max 25.02
_cell_measurement_theta_min 2.36
_cell_volume 13760.1(12)
_computing_cell_refinement 'SMART-NT 5.6 (Bruker AXS Inc., 2005)'
_computing_data_collection 'SMART-NT 5.6 (Bruker AXS Inc., 2005)'
_computing_data_reduction 'SAINT+ 6.45 (Bruker AXS Inc., 2003)'
_computing_molecular_graphics 'SHELXTL 6.14 (BrukerAXS Inc., 2003)'
_computing_publication_material 'SHELXTL 6.14 (BrukerAXS Inc., 2003)'
_computing_structure_refinement 'SHELXTL 6.14 (BrukerAXS Inc., 2003)'
_computing_structure_solution 'SHELXTL 6.14 (BrukerAXS Inc., 2003)'
_diffrn_ambient_temperature 100(2)
_diffrn_detector_area_resol_mean 8.333
_diffrn_measured_fraction_theta_full 0.917
_diffrn_measured_fraction_theta_max 0.917
_diffrn_measurement_device_type 'Bruker SMART Apex'
_diffrn_measurement_method 'CCD area detector'
_diffrn_radiation_monochromator graphite
_diffrn_radiation_source 'rotating anode'
_diffrn_radiation_type MoK\a
_diffrn_radiation_wavelength 0.71073
_diffrn_reflns_av_R_equivalents 0.0627
_diffrn_reflns_av_sigmaI/netI 0.0990
_diffrn_reflns_limit_h_max 23
_diffrn_reflns_limit_h_min -21
_diffrn_reflns_limit_k_max 23
_diffrn_reflns_limit_k_min -20
_diffrn_reflns_limit_l_max 44
_diffrn_reflns_limit_l_min -35
_diffrn_reflns_number 12533
_diffrn_reflns_theta_full 25.00
_diffrn_reflns_theta_max 25.04
_diffrn_reflns_theta_min 2.38
_exptl_absorpt_coefficient_mu 1.820
_exptl_absorpt_correction_T_max 0.745
_exptl_absorpt_correction_T_min 0.562
_exptl_absorpt_correction_type multi-scan
_exptl_absorpt_process_details 'SADABS (Bruker AXS Inc., 2005)'
_exptl_crystal_colour black
_exptl_crystal_density_diffrn 1.689
_exptl_crystal_density_method 'not measured'
_exptl_crystal_description block
_exptl_crystal_F_000 7161
_exptl_crystal_size_max 0.24
_exptl_crystal_size_mid 0.13
_exptl_crystal_size_min 0.13
_platon_squeeze_details
;
P. van der Sluis & A.L. Spek, Acta Cryst. 1990, A46, 194
;
_refine_diff_density_max 1.729
_refine_diff_density_min -0.577
_refine_diff_density_rms 0.122
_refine_ls_extinction_method none
_refine_ls_goodness_of_fit_ref 0.961
_refine_ls_hydrogen_treatment constr
_refine_ls_matrix_type full
_refine_ls_number_parameters 335
_refine_ls_number_reflns 4965
_refine_ls_number_restraints 15
_refine_ls_restrained_S_all 0.965
_refine_ls_R_factor_all 0.1173
_refine_ls_R_factor_gt 0.0652
_refine_ls_shift/su_max 0.000
_refine_ls_shift/su_mean 0.000
_refine_ls_structure_factor_coef Fsqd
_refine_ls_weighting_details 'calc w=1/[\s^2^(Fo^2^)+(0.0694P)^2^+0.0000P] where P=(Fo^2^+2Fc^2^)/3'
_refine_ls_weighting_scheme calc
_refine_ls_wR_factor_gt 0.1368
_refine_ls_wR_factor_ref 0.1486
_reflns_number_gt 2593
_reflns_number_total 4965
_reflns_threshold_expression >2sigma(I)
_cod_data_source_file b814614d.txt
_cod_data_source_block 411s
_cod_original_sg_symbol_H-M 'R -3'
_cod_original_formula_sum 'C139 H244 Cl9.50 Dy Mn18 N4.50 O75'
_cod_database_code 7104154

loop_
_symmetry_equiv_pos_as_xyz
'x, y, z'
'-y, x-y, z'
'-x+y, -x, z'
'x+2/3, y+1/3, z+1/3'
'-y+2/3, x-y+1/3, z+1/3'
'-x+y+2/3, -x+1/3, z+1/3'
'x+1/3, y+2/3, z+2/3'
'-y+1/3, x-y+2/3, z+2/3'
'-x+y+1/3, -x+2/3, z+2/3'
'-x, -y, -z'
'y, -x+y, -z'
'x-y, x, -z'
'-x+2/3, -y+1/3, -z+1/3'
'y+2/3, -x+y+1/3, -z+1/3'
'x-y+2/3, x+1/3, -z+1/3'
'-x+1/3, -y+2/3, -z+2/3'
'y+1/3, -x+y+2/3, -z+2/3'
'x-y+1/3, x+2/3, -z+2/3'

loop_
_atom_site_label
_atom_site_type_symbol
_atom_site_fract_x
_atom_site_fract_y
_atom_site_fract_z
_atom_site_U_iso_or_equiv
_atom_site_adp_type
_atom_site_occupancy
_atom_site_symmetry_multiplicity
_atom_site_calc_flag
_atom_site_refinement_flags
_atom_site_disorder_assembly
_atom_site_disorder_group
Dy1 Dy 0.6667 0.3333 0.3333 0.0449(3) Uani 1 6 d S . .
Mn1 Mn 0.59927(6) 0.22660(6) 0.26024(3) 0.0447(3) Uani 1 1 d . . .
Mn2 Mn 0.56198(6) 0.29126(6) 0.19189(3) 0.0469(4) Uani 1 1 d D . .
Mn3 Mn 0.53540(6) 0.11770(6) 0.19140(3) 0.0486(4) Uani 1 1 d . . .
Cl1 Cl 0.49260(10) 0.27240(10) 0.25227(5) 0.0527(6) Uani 1 1 d D . .
O1 O 0.6667 0.3333 0.2713(2) 0.049(2) Uani 1 3 d S . .
O2 O 0.6098(2) 0.2394(2) 0.21260(13) 0.0442(13) Uani 1 1 d . . .
O3 O 0.5227(3) 0.1240(3) 0.24991(14) 0.0485(14) Uani 1 1 d . . .
C1 C 0.4677(4) 0.0802(4) 0.2733(2) 0.047(2) Uani 1 1 d . . .
C2 C 0.4834(4) 0.0819(4) 0.3078(2) 0.0430(19) Uani 1 1 d . . .
C3 C 0.4259(4) 0.0348(4) 0.3297(2) 0.058(2) Uani 1 1 d . . .
H3A H 0.4362 0.0380 0.3534 0.070 Uiso 1 1 calc R . .
C4 C 0.3529(5) -0.0175(5) 0.3180(3) 0.063(2) Uani 1 1 d . . .
C5 C 0.3381(5) -0.0196(5) 0.2845(3) 0.069(3) Uani 1 1 d . . .
H5A H 0.2885 -0.0562 0.2765 0.083 Uiso 1 1 calc R . .
C6 C 0.3935(4) 0.0307(5) 0.2607(2) 0.052(2) Uani 1 1 d . . .
C7 C 0.5631(4) 0.1356(4) 0.3195(2) 0.0437(19) Uani 1 1 d . . .
H7A H 0.5639 0.1367 0.3447 0.052 Uiso 1 1 calc R . .
H7B H 0.5971 0.1161 0.3119 0.052 Uiso 1 1 calc R . .
O4 O 0.5934(3) 0.2136(3) 0.30689(14) 0.0528(15) Uani 1 1 d . . .
C8 C 0.3722(4) 0.0354(5) 0.2255(2) 0.064(3) Uani 1 1 d . . .
H8A H 0.3177 -0.0043 0.2221 0.077 Uiso 1 1 calc R . .
H8B H 0.3763 0.0861 0.2221 0.077 Uiso 1 1 calc R . .
O5 O 0.4170(3) 0.0256(3) 0.20016(15) 0.0612(16) Uani 1 1 d . . .
H5 H 0.3958 -0.0203 0.1871 0.073 Uiso 1 1 calc R . .
C9 C 0.2902(5) -0.0701(6) 0.3432(3) 0.101(4) Uani 1 1 d . . .
H9A H 0.2407 -0.0768 0.3358 0.152 Uiso 1 1 calc R . .
H9B H 0.3027 -0.0470 0.3659 0.152 Uiso 1 1 calc R . .
H9C H 0.2873 -0.1203 0.3438 0.152 Uiso 1 1 calc R . .
O6 O 0.5215(3) 0.3434(3) 0.16701(14) 0.0495(14) Uani 1 1 d . . .
C10 C 0.4944(4) 0.3182(5) 0.1354(2) 0.050(2) Uani 1 1 d . . .
C11 C 0.4438(4) 0.2387(5) 0.1298(3) 0.061(3) Uani 1 1 d . . .
C12 C 0.4162(5) 0.2133(6) 0.0971(3) 0.073(3) Uani 1 1 d . . .
H12A H 0.3837 0.1598 0.0933 0.087 Uiso 1 1 calc R . .
C13 C 0.4341(6) 0.2629(6) 0.0699(3) 0.082(3) Uani 1 1 d . . .
C14 C 0.4881(5) 0.3415(5) 0.0753(3) 0.073(3) Uani 1 1 d . . .
H14A H 0.4647 0.3715 0.0668 0.088 Uiso 1 1 calc R . .
H14B H 0.5331 0.3545 0.0607 0.088 Uiso 1 1 calc R . .
C15 C 0.5162(5) 0.3685(5) 0.1087(3) 0.059(2) Uani 1 1 d . . .
C16 C 0.4254(4) 0.1851(4) 0.1586(2) 0.061(2) Uani 1 1 d . . .
H16A H 0.3941 0.1941 0.1754 0.073 Uiso 1 1 calc R . .
H16B H 0.3945 0.1317 0.1502 0.073 Uiso 1 1 calc R . .
O7 O 0.4939(3) 0.1946(2) 0.17484(13) 0.0510(14) Uani 1 1 d . . .
C17 C 0.5763(5) 0.4519(5) 0.1122(3) 0.071(3) Uani 1 1 d . . .
H17A H 0.6268 0.4559 0.1160 0.085 Uiso 1 1 calc R . .
H17B H 0.5793 0.4786 0.0906 0.085 Uiso 1 1 calc R . .
O8 O 0.5616(3) 0.4901(3) 0.13927(15) 0.0646(17) Uani 1 1 d . . .
H8 H 0.5436 0.5249 0.1350 0.077 Uiso 1 1 calc R . .
C18 C 0.4043(7) 0.2352(6) 0.0335(3) 0.118(4) Uani 1 1 d . . .
H18A H 0.4050 0.1876 0.0288 0.177 Uiso 1 1 calc R . .
H18B H 0.4374 0.2747 0.0171 0.177 Uiso 1 1 calc R . .
H18C H 0.3517 0.2256 0.0314 0.177 Uiso 1 1 calc R . .
N11 N 0.6667 0.3333 0.1558(6) 0.045(7) Uani 0.75 3 d SPD . 1
N12 N 0.6667 0.3333 0.1263(6) 0.062(10) Uani 0.75 3 d SPDU A 1
N13 N 0.6667 0.3333 0.0962(6) 0.090(7) Uani 0.75 3 d SPD A 1
Cl2 Cl 0.6667 0.3333 0.1430(7) 0.059(8) Uani 0.25 3 d SPDU . 2
O9 O 0.5679(3) 0.0308(3) 0.20472(16) 0.0717(18) Uani 1 1 d D . .
H9 H 0.5275 -0.0129 0.2157 0.086 Uiso 1 1 calc RD . .
C19 C 0.6325(6) 0.0249(6) 0.2010(3) 0.124(5) Uani 1 1 d . . .
H19A H 0.6238 -0.0233 0.2111 0.186 Uiso 1 1 calc R . .
H19B H 0.6758 0.0683 0.2123 0.186 Uiso 1 1 calc R . .
H19C H 0.6440 0.0254 0.1767 0.186 Uiso 1 1 calc R . .
O11A O 0.3696(9) -0.1283(9) 0.1999(4) 0.134(7) Uiso 0.67 1 d PD . .
O11B O 0.3703(17) -0.1245(17) 0.1820(10) 0.108(9) Uiso 0.33 1 d PD . .
C11A C 0.327(4) -0.129(4) 0.1691(12) 0.24(3) Uiso 0.35 1 d PD . .
C11B C 0.358(10) -0.201(4) 0.185(4) 0.24(6) Uiso 0.15 1 d PD . .
C11C C 0.431(2) -0.134(3) 0.1843(11) 0.238(19) Uiso 0.50 1 d PD . .
O12A O 0.4441(14) 0.5253(15) 0.1333(6) 0.178(10) Uiso 0.50 1 d PD B 1
C12A C 0.4747(12) 0.5684(12) 0.1084(7) 0.076(6) Uiso 0.50 1 d PD B 1
O12B O 0.4482(11) 0.5073(11) 0.1111(6) 0.131(7) Uiso 0.50 1 d PD C 2
C12B C 0.484(2) 0.567(2) 0.0882(9) 0.170(16) Uiso 0.50 1 d PD C 2

loop_
_atom_site_aniso_label
_atom_site_aniso_U_11
_atom_site_aniso_U_22
_atom_site_aniso_U_33
_atom_site_aniso_U_23
_atom_site_aniso_U_13
_atom_site_aniso_U_12
Dy1 0.0336(3) 0.0336(3) 0.0674(8) 0.000 0.000 0.01678(16)
Mn1 0.0325(6) 0.0314(6) 0.0691(10) 0.0006(6) 0.0042(6) 0.0152(5)
Mn2 0.0327(6) 0.0335(6) 0.0743(10) -0.0039(6) -0.0036(6) 0.0165(5)
Mn3 0.0343(6) 0.0313(6) 0.0774(11) -0.0036(6) 0.0037(6) 0.0142(5)
Cl1 0.0376(10) 0.0410(10) 0.0793(17) -0.0036(10) -0.0029(10) 0.0196(9)
O1 0.028(3) 0.028(3) 0.093(8) 0.000 0.000 0.0138(13)
O2 0.027(2) 0.031(3) 0.077(4) -0.009(2) 0.000(2) 0.016(2)
O3 0.034(3) 0.033(3) 0.075(4) 0.000(3) -0.002(3) 0.014(2)
C1 0.032(4) 0.027(4) 0.077(7) 0.000(4) 0.009(4) 0.012(3)
C2 0.045(5) 0.039(4) 0.047(6) 0.000(4) -0.001(4) 0.022(4)
C3 0.044(5) 0.041(4) 0.086(7) 0.014(5) 0.011(5) 0.019(4)
C4 0.048(5) 0.055(5) 0.073(8) 0.006(5) 0.004(5) 0.017(4)
C5 0.042(5) 0.052(5) 0.098(9) 0.005(6) 0.003(6) 0.012(4)
C6 0.049(5) 0.056(5) 0.056(7) 0.002(5) 0.002(5) 0.029(4)
C7 0.047(4) 0.035(4) 0.057(6) 0.000(4) -0.002(4) 0.027(4)
O4 0.039(3) 0.031(3) 0.093(5) -0.001(3) -0.003(3) 0.020(2)
C8 0.031(4) 0.047(5) 0.095(8) 0.004(5) -0.001(5) 0.005(4)
O5 0.038(3) 0.046(3) 0.087(5) -0.018(3) -0.001(3) 0.011(2)
C9 0.059(6) 0.091(8) 0.110(9) 0.036(7) 0.009(6) 0.004(6)
O6 0.038(3) 0.036(3) 0.077(5) -0.004(3) -0.009(3) 0.020(2)
C10 0.050(5) 0.056(5) 0.053(7) -0.011(5) -0.011(5) 0.033(4)
C11 0.044(5) 0.047(5) 0.095(9) -0.007(5) -0.006(5) 0.025(4)
C12 0.072(6) 0.071(6) 0.090(9) -0.014(7) -0.020(6) 0.047(6)
C13 0.080(7) 0.072(7) 0.105(10) -0.029(7) -0.029(7) 0.048(6)
C14 0.061(6) 0.080(7) 0.097(9) -0.023(6) -0.012(6) 0.049(6)
C15 0.053(5) 0.062(6) 0.066(7) -0.008(5) -0.002(5) 0.033(5)
C16 0.038(4) 0.041(5) 0.098(8) -0.005(5) -0.005(5) 0.016(4)
O7 0.030(3) 0.033(3) 0.083(4) -0.007(3) -0.007(3) 0.011(2)
C17 0.056(5) 0.048(5) 0.104(9) 0.011(5) -0.006(5) 0.021(4)
O8 0.064(4) 0.048(3) 0.092(5) -0.011(3) -0.008(3) 0.035(3)
C18 0.152(12) 0.078(8) 0.136(12) -0.042(7) -0.051(9) 0.066(8)
N11 0.035(8) 0.035(8) 0.066(17) 0.000 0.000 0.018(4)
N12 0.037(7) 0.037(7) 0.11(3) 0.000 0.000 0.019(4)
N13 0.073(9) 0.073(9) 0.12(2) 0.000 0.000 0.037(5)
Cl2 0.042(9) 0.042(9) 0.09(2) 0.000 0.000 0.021(5)
O9 0.051(3) 0.044(3) 0.119(5) 0.009(3) 0.029(3) 0.023(3)
C19 0.095(9) 0.080(8) 0.213(14) -0.012(8) 0.009(9) 0.055(7)

loop_
_atom_type_symbol
_atom_type_description
_atom_type_scat_dispersion_real
_atom_type_scat_dispersion_imag
_atom_type_scat_source
C C 0.0033 0.0016 'International Tables Vol C Tables 4.2.6.8 and 6.1.1.4'
H H 0.0000 0.0000 'International Tables Vol C Tables 4.2.6.8 and 6.1.1.4'
N N 0.0061 0.0033 'International Tables Vol C Tables 4.2.6.8 and 6.1.1.4'
O O 0.0106 0.0060 'International Tables Vol C Tables 4.2.6.8 and 6.1.1.4'
Cl Cl 0.1484 0.1585 'International Tables Vol C Tables 4.2.6.8 and 6.1.1.4'
Mn Mn 0.3368 0.7283 'International Tables Vol C Tables 4.2.6.8 and 6.1.1.4'
Dy Dy -0.1892 4.4098 'International Tables Vol C Tables 4.2.6.8 and 6.1.1.4'

loop_
_geom_angle_atom_site_label_1
_geom_angle_atom_site_label_2
_geom_angle_atom_site_label_3
_geom_angle
_geom_angle_site_symmetry_1
_geom_angle_site_symmetry_3
_geom_angle_publ_flag
O4 Dy1 O4 78.16(16) 3_665 16_655 ?
O4 Dy1 O4 179.992(1) 3_665 18_545 ?
O4 Dy1 O4 101.85(16) 16_655 18_545 ?
O4 Dy1 O4 101.84(16) 3_665 . ?
O4 Dy1 O4 179.997(1) 16_655 . ?
O4 Dy1 O4 78.15(16) 18_545 . ?
O4 Dy1 O4 78.16(16) 3_665 17 ?
O4 Dy1 O4 101.85(16) 16_655 17 ?
O4 Dy1 O4 101.84(16) 18_545 17 ?
O4 Dy1 O4 78.15(16) . 17 ?
O4 Dy1 O4 101.84(16) 3_665 2_655 ?
O4 Dy1 O4 78.16(16) 16_655 2_655 ?
O4 Dy1 O4 78.15(16) 18_545 2_655 ?
O4 Dy1 O4 101.84(16) . 2_655 ?
O4 Dy1 O4 179.993(1) 17 2_655 ?
O4 Dy1 O1 116.32(13) 3_665 16_655 ?
O4 Dy1 O1 63.69(13) 16_655 16_655 ?
O4 Dy1 O1 63.68(13) 18_545 16_655 ?
O4 Dy1 O1 116.31(13) . 16_655 ?
O4 Dy1 O1 63.69(13) 17 16_655 ?
O4 Dy1 O1 116.31(13) 2_655 16_655 ?
O4 Dy1 O1 63.68(13) 3_665 . ?
O4 Dy1 O1 116.31(13) 16_655 . ?
O4 Dy1 O1 116.31(13) 18_545 . ?
O4 Dy1 O1 63.69(13) . . ?
O4 Dy1 O1 116.31(13) 17 . ?
O4 Dy1 O1 63.68(13) 2_655 . ?
O1 Dy1 O1 180.0 16_655 . ?
O4 Mn1 O2 177.08(19) . . ?
O4 Mn1 O3 95.7(2) . . ?
O2 Mn1 O3 84.9(2) . . ?
O4 Mn1 O1 83.9(3) . . ?
O2 Mn1 O1 95.9(3) . . ?
O3 Mn1 O1 172.88(15) . . ?
O4 Mn1 Cl1 96.03(15) . 2_655 ?
O2 Mn1 Cl1 81.05(14) . 2_655 ?
O3 Mn1 Cl1 101.60(15) . 2_655 ?
O1 Mn1 Cl1 85.50(7) . 2_655 ?
O4 Mn1 Cl1 98.92(15) . . ?
O2 Mn1 Cl1 83.95(14) . . ?
O3 Mn1 Cl1 89.69(14) . . ?
O1 Mn1 Cl1 83.36(6) . . ?
Cl1 Mn1 Cl1 160.27(9) 2_655 . ?
O7 Mn2 O6 95.6(2) . . ?
O7 Mn2 O2 83.8(2) . . ?
O6 Mn2 O2 173.4(2) . . ?
O7 Mn2 O2 176.2(2) . 3_665 ?
O6 Mn2 O2 85.6(2) . 3_665 ?
O2 Mn2 O2 95.4(2) . 3_665 ?
O7 Mn2 N11 102.8(3) . . ?
O6 Mn2 N11 92.6(4) . . ?
O2 Mn2 N11 81.2(3) . . ?
O2 Mn2 N11 80.8(3) 3_665 . ?
O7 Mn2 Cl2 97.1(3) . . ?
O6 Mn2 Cl2 86.6(3) . . ?
O2 Mn2 Cl2 87.0(3) . . ?
O2 Mn2 Cl2 86.5(3) 3_665 . ?
O7 Mn2 Cl1 96.47(17) . . ?
O6 Mn2 Cl1 101.47(17) . . ?
O2 Mn2 Cl1 85.08(16) . . ?
O2 Mn2 Cl1 79.72(16) 3_665 . ?
N11 Mn2 Cl1 154.9(5) . . ?
Cl2 Mn2 Cl1 163.4(4) . . ?
O7 Mn3 O5 90.39(19) . . ?
O7 Mn3 O8 86.0(2) . 2_655 ?
O5 Mn3 O8 82.2(2) . 2_655 ?
O7 Mn3 O9 174.1(2) . . ?
O5 Mn3 O9 85.5(2) . . ?
O8 Mn3 O9 89.2(2) 2_655 . ?
O7 Mn3 O2 68.31(17) . . ?
O5 Mn3 O2 134.23(19) . . ?
O8 Mn3 O2 132.7(2) 2_655 . ?
O9 Mn3 O2 117.62(19) . . ?
O7 Mn3 O6 100.28(18) . 2_655 ?
O5 Mn3 O6 157.0(2) . 2_655 ?
O8 Mn3 O6 78.34(19) 2_655 2_655 ?
O9 Mn3 O6 82.15(18) . 2_655 ?
O2 Mn3 O6 68.72(17) . 2_655 ?
O7 Mn3 O3 99.45(18) . . ?
O5 Mn3 O3 77.75(18) . . ?
O8 Mn3 O3 159.24(18) 2_655 . ?
O9 Mn3 O3 83.86(19) . . ?
O2 Mn3 O3 67.23(17) . . ?
O6 Mn3 O3 119.76(18) 2_655 . ?
Mn1 Cl1 Mn2 76.24(6) 3_665 . ?
Mn1 Cl1 Mn1 74.02(6) 3_665 . ?
Mn2 Cl1 Mn1 73.13(6) . . ?
Mn1 O1 Mn1 115.1(2) 3_665 . ?
Mn1 O1 Mn1 115.1(2) 3_665 2_655 ?
Mn1 O1 Mn1 115.1(2) . 2_655 ?
Mn1 O1 Dy1 103.0(3) 3_665 . ?
Mn1 O1 Dy1 103.0(3) . . ?
Mn1 O1 Dy1 103.0(3) 2_655 . ?
Mn1 O2 Mn2 116.3(2) . . ?
Mn1 O2 Mn2 119.2(2) . 2_655 ?
Mn2 O2 Mn2 110.9(2) . 2_655 ?
Mn1 O2 Mn3 104.3(2) . . ?
Mn2 O2 Mn3 100.9(2) . . ?
Mn2 O2 Mn3 102.13(19) 2_655 . ?
C1 O3 Mn1 120.7(5) . . ?
C1 O3 Mn3 134.9(5) . . ?
Mn1 O3 Mn3 102.6(2) . . ?
O3 C1 C2 122.7(7) . . ?
O3 C1 C6 116.7(8) . . ?
C2 C1 C6 120.5(7) . . ?
C3 C2 C1 119.6(7) . . ?
C3 C2 C7 122.5(8) . . ?
C1 C2 C7 117.9(7) . . ?
C2 C3 C4 121.4(9) . . ?
C2 C3 H3A 119.3 . . ?
C4 C3 H3A 119.3 . . ?
C5 C4 C3 118.8(8) . . ?
C5 C4 C9 121.1(8) . . ?
C3 C4 C9 120.1(9) . . ?
C4 C5 C6 122.7(8) . . ?
C4 C5 H5A 118.6 . . ?
C6 C5 H5A 118.6 . . ?
C1 C6 C5 116.7(8) . . ?
C1 C6 C8 121.8(8) . . ?
C5 C6 C8 121.2(8) . . ?
O4 C7 C2 113.3(6) . . ?
O4 C7 H7A 108.9 . . ?
C2 C7 H7A 108.9 . . ?
O4 C7 H7B 108.9 . . ?
C2 C7 H7B 108.9 . . ?
H7A C7 H7B 107.7 . . ?
C7 O4 Mn1 117.0(4) . . ?
C7 O4 Dy1 131.6(5) . . ?
Mn1 O4 Dy1 109.4(2) . . ?
O5 C8 C6 115.3(7) . . ?
O5 C8 H8A 108.4 . . ?
C6 C8 H8A 108.4 . . ?
O5 C8 H8B 108.4 . . ?
C6 C8 H8B 108.4 . . ?
H8A C8 H8B 107.5 . . ?
C8 O5 Mn3 119.3(4) . . ?
C8 O5 H5 120.4 . . ?
Mn3 O5 H5 120.4 . . ?
C4 C9 H9A 109.5 . . ?
C4 C9 H9B 109.5 . . ?
H9A C9 H9B 109.5 . . ?
C4 C9 H9C 109.5 . . ?
H9A C9 H9C 109.5 . . ?
H9B C9 H9C 109.5 . . ?
C10 O6 Mn2 118.3(4) . . ?
C10 O6 Mn3 132.6(5) . 3_665 ?
Mn2 O6 Mn3 102.8(2) . 3_665 ?
O6 C10 C15 120.6(8) . . ?
O6 C10 C11 119.7(9) . . ?
C15 C10 C11 119.7(9) . . ?
C12 C11 C10 119.3(9) . . ?
C12 C11 C16 122.0(8) . . ?
C10 C11 C16 118.6(9) . . ?
C13 C12 C11 122.4(10) . . ?
C13 C12 H12A 118.8 . . ?
C11 C12 H12A 118.8 . . ?
C12 C13 C14 117.9(10) . . ?
C12 C13 C18 122.8(10) . . ?
C14 C13 C18 119.0(10) . . ?
C13 C14 C15 120.0(9) . . ?
C13 C14 H14A 107.3 . . ?
C15 C14 H14A 107.3 . . ?
C13 C14 H14B 107.3 . . ?
C15 C14 H14B 107.3 . . ?
H14A C14 H14B 106.9 . . ?
C10 C15 C14 120.3(8) . . ?
C10 C15 C17 122.3(8) . . ?
C14 C15 C17 117.0(9) . . ?
O7 C16 C11 111.7(6) . . ?
O7 C16 H16A 109.3 . . ?
C11 C16 H16A 109.3 . . ?
O7 C16 H16B 109.3 . . ?
C11 C16 H16B 109.3 . . ?
H16A C16 H16B 107.9 . . ?
C16 O7 Mn2 117.1(4) . . ?
C16 O7 Mn3 135.5(4) . . ?
Mn2 O7 Mn3 106.9(2) . . ?
O8 C17 C15 113.7(7) . . ?
O8 C17 H17A 108.8 . . ?
C15 C17 H17A 108.8 . . ?
O8 C17 H17B 108.8 . . ?
C15 C17 H17B 108.8 . . ?
H17A C17 H17B 107.7 . . ?
C17 O8 Mn3 117.1(5) . 3_665 ?
C17 O8 H8 121.5 . . ?
Mn3 O8 H8 121.5 3_665 . ?
C13 C18 H18A 109.5 . . ?
C13 C18 H18B 109.5 . . ?
H18A C18 H18B 109.5 . . ?
C13 C18 H18C 109.5 . . ?
H18A C18 H18C 109.5 . . ?
H18B C18 H18C 109.5 . . ?
N12 N11 Mn2 127.7(5) . . ?
N12 N11 Mn2 127.7(5) . 3_665 ?
Mn2 N11 Mn2 86.5(7) . 3_665 ?
N12 N11 Mn2 127.7(5) . 2_655 ?
Mn2 N11 Mn2 86.5(7) . 2_655 ?
Mn2 N11 Mn2 86.5(7) 3_665 2_655 ?
N11 N12 N13 180.0 . . ?
Mn2 Cl2 Mn2 73.5(6) . 3_665 ?
Mn2 Cl2 Mn2 73.5(6) . 2_655 ?
Mn2 Cl2 Mn2 73.5(6) 3_665 2_655 ?
C19 O9 Mn3 135.2(6) . . ?
C19 O9 H9 112.4 . . ?
Mn3 O9 H9 112.4 . . ?
O9 C19 H19A 109.5 . . ?
O9 C19 H19B 109.5 . . ?
H19A C19 H19B 109.5 . . ?
O9 C19 H19C 109.5 . . ?
H19A C19 H19C 109.5 . . ?
H19B C19 H19C 109.5 . . ?

loop_
_geom_bond_atom_site_label_1
_geom_bond_atom_site_label_2
_geom_bond_distance
_geom_bond_site_symmetry_2
_geom_bond_publ_flag
Dy1 O4 2.345(5) 3_665 ?
Dy1 O4 2.345(5) 16_655 ?
Dy1 O4 2.345(5) 18_545 ?
Dy1 O4 2.345(5) . ?
Dy1 O4 2.345(5) 17 ?
Dy1 O4 2.346(5) 2_655 ?
Dy1 O1 2.440(9) 16_655 ?
Dy1 O1 2.440(9) . ?
Mn1 O4 1.848(6) . ?
Mn1 O2 1.888(5) . ?
Mn1 O3 1.901(5) . ?
Mn1 O1 1.929(2) . ?
Mn1 Cl1 2.665(2) 2_655 ?
Mn1 Cl1 2.742(2) . ?
Mn2 O7 1.854(4) . ?
Mn2 O6 1.889(5) . ?
Mn2 O2 1.918(5) . ?
Mn2 O2 1.940(4) 3_665 ?
Mn2 N11 2.318(15) . ?
Mn2 Cl2 2.656(19) . ?
Mn2 Cl1 2.682(2) . ?
Mn3 O7 2.191(5) . ?
Mn3 O5 2.193(5) . ?
Mn3 O8 2.202(6) 2_655 ?
Mn3 O9 2.214(5) . ?
Mn3 O2 2.293(4) . ?
Mn3 O6 2.318(5) 2_655 ?
Mn3 O3 2.325(5) . ?
Cl1 Mn1 2.665(2) 3_665 ?
O1 Mn1 1.929(2) 3_665 ?
O1 Mn1 1.929(2) 2_655 ?
O2 Mn2 1.940(4) 2_655 ?
O3 C1 1.366(8) . ?
C1 C2 1.391(10) . ?
C1 C6 1.406(10) . ?
C2 C3 1.371(10) . ?
C2 C7 1.488(10) . ?
C3 C4 1.388(11) . ?
C3 H3A 0.9500 . ?
C4 C5 1.347(11) . ?
C4 C9 1.533(11) . ?
C5 C6 1.419(11) . ?
C5 H5A 0.9500 . ?
C6 C8 1.465(11) . ?
C7 O4 1.456(8) . ?
C7 H7A 0.9900 . ?
C7 H7B 0.9900 . ?
C8 O5 1.421(9) . ?
C8 H8A 0.9900 . ?
C8 H8B 0.9900 . ?
O5 H5 0.9500 . ?
C9 H9A 0.9800 . ?
C9 H9B 0.9800 . ?
C9 H9C 0.9800 . ?
O6 C10 1.348(9) . ?
O6 Mn3 2.318(5) 3_665 ?
C10 C15 1.370(11) . ?
C10 C11 1.418(10) . ?
C11 C12 1.392(12) . ?
C11 C16 1.477(11) . ?
C12 C13 1.382(13) . ?
C12 H12A 0.9500 . ?
C13 C14 1.415(12) . ?
C13 C18 1.544(13) . ?
C14 C15 1.426(11) . ?
C14 H14A 0.9900 . ?
C14 H14B 0.9900 . ?
C15 C17 1.504(11) . ?
C16 O7 1.442(8) . ?
C16 H16A 0.9900 . ?
C16 H16B 0.9900 . ?
C17 O8 1.426(10) . ?
C17 H17A 0.9900 . ?
C17 H17B 0.9900 . ?
O8 Mn3 2.202(6) 3_665 ?
O8 H8 0.9500 . ?
C18 H18A 0.9800 . ?
C18 H18B 0.9800 . ?
C18 H18C 0.9800 . ?
N11 N12 1.16(2) . ?
N11 Mn2 2.318(15) 3_665 ?
N11 Mn2 2.318(15) 2_655 ?
N12 N13 1.183(16) . ?
Cl2 Mn2 2.656(19) 3_665 ?
Cl2 Mn2 2.656(19) 2_655 ?
O9 C19 1.369(11) . ?
O9 H9 0.9500 . ?
C19 H19A 0.9800 . ?
C19 H19B 0.9800 . ?
C19 H19C 0.9800 . ?
O11A C11C 1.43(3) . ?
O11A C11A 1.47(3) . ?
O11A C11B 1.49(8) . ?
O11B C11C 1.32(4) . ?
O11B C11B 1.44(3) . ?
O12A C12A 1.25(2) . ?
O12B C12B 1.37(2) . ?

loop_
_geom_hbond_atom_site_label_D
_geom_hbond_atom_site_label_H
_geom_hbond_atom_site_label_A
_geom_hbond_distance_DH
_geom_hbond_distance_HA
_geom_hbond_distance_DA
_geom_hbond_angle_DHA
_geom_hbond_site_symmetry_A
O5 H5 O11A 0.95 2.02 2.744(17) 131.2 .
O5 H5 O11B 0.95 1.90 2.77(3) 150.6 .
O8 H8 O12A 0.95 2.01 2.79(2) 139.1 .
O8 H8 O12B 0.95 2.00 2.71(2) 129.5 .

loop_
_platon_squeeze_void_nr
_platon_squeeze_void_average_x
_platon_squeeze_void_average_y
_platon_squeeze_void_average_z
_platon_squeeze_void_volume
_platon_squeeze_void_count_electrons
1 0.000 1.000 0.500 999.6 298.3
2 0.333 0.667 0.167 999.1 298.0
3 0.667 0.333 0.833 999.2 297.6
